data_1558381
loop_
_publ_author_name
'Mostad, Arvid'

_publ_section_title
;
 Structural Studies of Curcuminoids. VIII. Crystal and Molecular Structure
 of 4-Benzyl-1,7-diphenyl-1,6-heptadiene-3,5-dione
;
_journal_name_full 'Acta Chemica Scandinavica'
_journal_page_first 144
_journal_page_last 148
_journal_paper_doi 10.3891/acta.chem.scand.48-0144
_journal_volume 48
_journal_year 1994
_chemical_formula_sum 'C26 H22 O2'
_chemical_formula_weight 366.5
_chemical_name_common
;
4-Benzyl-1,7-diphenyl-1,6-heptadiene-3,5-dione
;
_space_group_IT_number 14
_space_group_name_Hall '-P 2ybc'
_space_group_name_H-M_alt 'P 1 21/c 1'
_symmetry_cell_setting monoclinic
_symmetry_Int_Tables_number 14
_symmetry_space_group_name_Hall '-P 2ybc'
_symmetry_space_group_name_H-M 'P 1 21/c 1'
_cell_angle_alpha 90.
_cell_angle_beta 92.93(4)
_cell_angle_gamma 90.
_cell_formula_units_Z 4
_cell_length_a 5.888(3)
_cell_length_b 8.664(5)
_cell_length_c 40.110(18)
_cell_volume 2043.5(18)
_diffrn_ambient_temperature 293
_diffrn_radiation_probe x-ray
_diffrn_radiation_type MoK\a
_diffrn_radiation_wavelength 0.71069
_exptl_crystal_density_diffrn 1.19
_refine_ls_goodness_of_fit_ref 1.80
_refine_ls_number_reflns 1003
_refine_ls_R_factor_gt 0.040
_refine_ls_wR_factor_gt 0.035
_cod_data_source_file Acta-Chem-Scand-1994-48-144.cif
_cod_data_source_block 1
_cod_original_cell_volume 2043.4(5)
_cod_original_sg_symbol_H-M 'P 21/c'
_cod_database_code 1558381

loop_
_space_group_symop_id
_space_group_symop_operation_xyz
1 x,y,z
2 -x,1/2+y,1/2-z
3 -x,-y,-z
4 x,1/2-y,1/2+z

loop_
_atom_site_label
_atom_site_type_symbol
_atom_site_thermal_displace_type
_atom_site_fract_x
_atom_site_fract_y
_atom_site_fract_z
_atom_site_occupancy
_atom_site_U_iso_or_equiv
_atom_site_calc_flag
_atom_site_refinement_flags
_atom_site_disorder_assembly
_atom_site_disorder_group
O1 O Uiso 0.1842(6) 0.4621(5) 0.57330(10) 1.000 0.0830 . . . .
O2 O Uiso 0.4325(6) 0.4910(4) 0.62190(10) 1.000 0.0750 . . . .
C1 C Uiso -0.7417(14) 0.1759(10) 0.4755(2) 1.000 0.0990 . . . .
C2 C Uiso -0.5756(15) 0.2674(10) 0.4632(2) 1.000 0.1010 . . . .
C3 C Uiso -0.3992(13) 0.3201(9) 0.4842(2) 1.000 0.0870 . . . .
C4 C Uiso -0.3873(11) 0.2792(7) 0.5179(2) 1.000 0.0640 . . . .
C5 C Uiso -0.5585(12) 0.1871(9) 0.5299(2) 1.000 0.0810 . . . .
C6 C Uiso -0.7344(13) 0.1346(9) 0.5087(2) 1.000 0.0990 . . . .
C7 C Uiso -0.1987(11) 0.3369(7) 0.5397(2) 1.000 0.0700 . . . .
C8 C Uiso -0.1521(11) 0.3128(7) 0.5719(2) 1.000 0.0660 . . . .
C9 C Uiso 0.0512(10) 0.3764(7) 0.5893(2) 1.000 0.0630 . . . .
C10 C Uiso 0.0984(10) 0.3415(6) 0.62390(10) 1.000 0.0550 . . . .
C11 C Uiso 0.2934(10) 0.4050(7) 0.63920(10) 1.000 0.0580 . . . .
C12 C Uiso 0.3649(11) 0.3805(8) 0.6743(2) 1.000 0.0630 . . . .
C13 C Uiso 0.5485(11) 0.4474(8) 0.6882(2) 1.000 0.0640 . . . .
C14 C Uiso 0.6469(10) 0.4322(7) 0.7225(2) 1.000 0.0640 . . . .
C15 C Uiso 0.8468(11) 0.5119(8) 0.7315(2) 1.000 0.0840 . . . .
C16 C Uiso 0.9425(14) 0.4974(12) 0.7642(2) 1.000 0.1050 . . . .
C17 C Uiso 0.8394(17) 0.4099(11) 0.7873(2) 1.000 0.1110 . . . .
C18 C Uiso 0.6443(18) 0.3320(11) 0.7783(2) 1.000 0.1180 . . . .
C19 C Uiso 0.5474(12) 0.3431(9) 0.7462(2) 1.000 0.0880 . . . .
C20 C Uiso -0.0688(11) 0.2462(9) 0.64240(10) 1.000 0.0570 . . . .
C21 C Uiso -0.0807(12) 0.0760(10) 0.63450(10) 1.000 0.0510 . . . .
C22 C Uiso -0.2720(12) -0.0057(13) 0.64310(10) 1.000 0.0680 . . . .
C23 C Uiso -0.2922(16) -0.1611(14) 0.6367(2) 1.000 0.0890 . . . .
C24 C Uiso -0.1233(19) -0.2377(11) 0.6220(2) 1.000 0.0880 . . . .
C25 C Uiso 0.0681(15) -0.1617(13) 0.6125(2) 1.000 0.0830 . . . .
C26 C Uiso 0.0871(12) -0.0036(13) 0.6188(2) 1.000 0.0680 . . . .
Hc1 H Uiso -0.877(8) 0.151(6) 0.4600(10) 1.000 0.11(2) . . . .
Hc2 H Uiso -0.575(10) 0.300(9) 0.440(2) 1.000 0.17(3) . . . .
Hc3 H Uiso -0.271(9) 0.378(7) 0.4740(10) 1.000 0.13(3) . . . .
Hc5 H Uiso -0.549(7) 0.149(6) 0.5540(10) 1.000 0.09(2) . . . .
Hc6 H Uiso -0.852(9) 0.071(7) 0.5200(10) 1.000 0.13(3) . . . .
Hc7 H Uiso -0.096(6) 0.392(5) 0.5280(10) 1.000 0.03(2) . . . .
Hc8 H Uiso -0.258(7) 0.244(5) 0.5850(10) 1.000 0.07(2) . . . .
Hc12 H Uiso 0.273(7) 0.308(5) 0.6870(10) 1.000 0.06(2) . . . .
Hc13 H Uiso 0.634(6) 0.510(5) 0.6750(10) 1.000 0.05(2) . . . .
Hc15 H Uiso 0.925(8) 0.577(7) 0.7130(10) 1.000 0.12(2) . . . .
Hc16 H Uiso 1.081(9) 0.560(7) 0.7690(10) 1.000 0.13(3) . . . .
Hc17 H Uiso 0.902(10) 0.392(8) 0.810(2) 1.000 0.17(3) . . . .
Hc18 H Uiso 0.573(11) 0.276(9) 0.794(2) 1.000 0.16(4) . . . .
Hc19 H Uiso 0.393(8) 0.285(6) 0.7410(10) 1.000 0.10(2) . . . .
Hc201 H Uiso -0.232(8) 0.296(5) 0.6380(10) 1.000 0.08(2) . . . .
Hc202 H Uiso -0.0315(5) 0.257(4) 0.6670(10) 1.000 0.030(10) . . . .
Hc22 H Uiso -0.387(8) 0.059(6) 0.6550(10) 1.000 0.08(2) . . . .
Hc23 H Uiso -0.452(11) -0.225(8) 0.6420(10) 1.000 0.17(3) . . . .
Hc24 H Uiso -0.134(8) -0.343(6) 0.6170(10) 1.000 0.07(2) . . . .
Hc25 H Uiso 0.202(9) -0.216(7) 0.6010(10) 1.000 0.12(3) . . . .
Hc26 H Uiso 0.224(7) 0.051(5) 0.6130(10) 1.000 0.06(2) . . . .
Ho2 H Uiso 0.385(18) 0.516(17) 0.606(3) 1.000 1.07(8) . . . .

loop_
_atom_type_symbol
_atom_type_description
_atom_type_scat_dispersion_real
_atom_type_scat_dispersion_imag
_atom_type_scat_source
C C 0.0033 0.0016 ' International Tables Vol C Tables 4.2.6.8 and 6.1.1.4'
H H 0.0000 0.0000 ' International Tables Vol C Tables 4.2.6.8 and 6.1.1.4'
O O 0.0106 0.0060 ' International Tables Vol C Tables 4.2.6.8 and 6.1.1.4'

loop_
_geom_angle_atom_site_label_1
_geom_angle_atom_site_label_2
_geom_angle_atom_site_label_3
_geom_angle
_geom_angle_site_symmetry_1
_geom_angle_site_symmetry_2
_geom_angle_site_symmetry_3
_geom_angle_publ_flag
C11 O2 Ho2 114(9) . . . no
C2 C1 C6 120.7(8) . . . no
C1 C2 C3 120.0(7) . . . no
C2 C3 C4 120.4(7) . . . no
C3 C4 C5 118.7(7) . . . no
C5 C4 C7 122.0(7) . . . no
C3 C4 C7 119.4(6) . . . no
C4 C5 C6 120.6(7) . . . no
C1 C6 C5 119.6(7) . . . no
C4 C7 C8 129.9(6) . . . no
C7 C8 C9 122.0(6) . . . no
O1 C9 C10 121.1(6) . . . yes
C8 C9 C10 119.7(6) . . . no
O1 C9 C8 119.2(7) . . . yes
C9 C10 C20 119.5(5) . . . no
C11 C10 C20 123.1(4) . . . no
C9 C10 C11 117.4(5) . . . no
O2 C11 C12 115.4(5) . . . yes
C10 C11 C12 124.0(5) . . . no
O2 C11 C10 120.6(4) . . . yes
C11 C12 C13 122.0(7) . . . no
C12 C13 C14 128.9(7) . . . no
C13 C14 C15 119.0(6) . . . no
C13 C14 C19 122.3(6) . . . no
C15 C14 C19 118.8(7) . . . no
C14 C15 C16 119.3(7) . . . no
C15 C16 C17 120.8(8) . . . no
C16 C17 C18 119.6(8) . . . no
C17 C18 C19 120.9(8) . . . no
C14 C19 C18 120.7(7) . . . no
C10 C20 C21 117.1(5) . . . no
C20 C21 C22 118.4(7) . . . no
C22 C21 C26 117.8(8) . . . no
C20 C21 C26 123.8(7) . . . no
C21 C22 C23 121.1(8) . . . no
C22 C23 C24 120.2(9) . . . no
C23 C24 C25 121.1(10) . . . no
C24 C25 C26 118.6(8) . . . no
C21 C26 C25 121.3(8) . . . no
C2 C1 Hc1 117(3) . . . no
C6 C1 Hc1 122(3) . . . no
C1 C2 Hc2 123(4) . . . no
C3 C2 Hc2 117(4) . . . no
C2 C3 Hc3 118(3) . . . no
C4 C3 Hc3 121(3) . . . no
C4 C5 Hc5 121(3) . . . no
C6 C5 Hc5 119(3) . . . no
C1 C6 Hc6 126(3) . . . no
C5 C6 Hc6 114(3) . . . no
C4 C7 Hc7 112(3) . . . no
C8 C7 Hc7 118(3) . . . no
C7 C8 Hc8 119(2) . . . no
C9 C8 Hc8 119(2) . . . no
C11 C12 Hc12 117(2) . . . no
C13 C12 Hc12 121(2) . . . no
C12 C13 Hc13 118(3) . . . no
C14 C13 Hc13 113(2) . . . no
C14 C15 Hc15 118(3) . . . no
C16 C15 Hc15 122(3) . . . no
C15 C16 Hc16 115(3) . . . no
C17 C16 Hc16 124(3) . . . no
C16 C17 Hc17 124(4) . . . no
C18 C17 Hc17 116(4) . . . no
C17 C18 Hc18 119(5) . . . no
C19 C18 Hc18 120(5) . . . no
C14 C19 Hc19 122(2) . . . no
C18 C19 Hc19 118(2) . . . no
C10 C20 Hc201 108(2) . . . no
C10 C20 Hc202 108.5(14) . . . no
C21 C20 Hc201 109(2) . . . no
C21 C20 Hc202 108(2) . . . no
Hc201 C20 Hc202 106(2) . . . no
C21 C22 Hc22 114(3) . . . no
C23 C22 Hc22 125(3) . . . no
C22 C23 Hc23 121(4) . . . no
C24 C23 Hc23 119(4) . . . no
C23 C24 Hc24 122(3) . . . no
C25 C24 Hc24 117(3) . . . no
C24 C25 Hc25 124(3) . . . no
C26 C25 Hc25 118(3) . . . no
C21 C26 Hc26 119(3) . . . no
C25 C26 Hc26 120(3) . . . no

loop_
_geom_bond_atom_site_label_1
_geom_bond_atom_site_label_2
_geom_bond_distance
_geom_bond_site_symmetry_1
_geom_bond_site_symmetry_2
_geom_bond_publ_flag
O1 C9 1.276(8) . . yes
O2 C11 1.329(7) . . yes
O2 Ho2 0.72(12) . . no
C1 C6 1.377(11) . . no
C1 C2 1.370(12) . . no
C2 C3 1.381(12) . . no
C3 C4 1.396(11) . . no
C4 C5 1.391(10) . . no
C4 C7 1.466(10) . . no
C5 C6 1.383(11) . . no
C7 C8 1.323(11) . . no
C8 C9 1.462(9) . . no
C9 C10 1.434(9) . . no
C10 C20 1.509(8) . . no
C10 C11 1.388(8) . . no
C11 C12 1.464(9) . . no
C12 C13 1.324(10) . . no
C13 C14 1.471(11) . . no
C14 C19 1.378(10) . . no
C14 C15 1.396(9) . . no
C15 C16 1.406(11) . . no
C16 C17 1.364(13) . . no
C17 C18 1.365(14) . . no
C18 C19 1.385(12) . . no
C20 C21 1.509(11) . . no
C21 C26 1.383(11) . . no
C21 C22 1.389(11) . . no
C22 C23 1.375(16) . . no
C23 C24 1.355(14) . . no
C24 C25 1.376(14) . . no
C25 C26 1.396(16) . . no
C1 Hc1 1.01(4) . . no
C2 Hc2 0.97(8) . . no
C3 Hc3 1.01(5) . . no
C5 Hc5 1.02(4) . . no
C6 Hc6 1.01(5) . . no
C7 Hc7 0.92(4) . . no
C8 Hc8 1.03(4) . . no
C12 Hc12 0.99(4) . . no
C13 Hc13 0.93(4) . . no
C15 Hc15 1.06(5) . . no
C16 Hc16 0.99(6) . . no
C17 Hc17 0.98(8) . . no
C18 Hc18 0.91(8) . . no
C19 Hc19 1.05(5) . . no
C20 Hc201 1.06(5) . . no
C20 Hc202 1.00(4) . . no
C22 Hc22 1.02(5) . . no
C23 Hc23 1.12(6) . . no
C24 Hc24 0.94(5) . . no
C25 Hc25 1.05(5) . . no
C26 Hc26 0.97(4) . . no

loop_
_geom_hbond_atom_site_label_D
_geom_hbond_atom_site_label_H
_geom_hbond_atom_site_label_A
_geom_hbond_distance_DH
_geom_hbond_distance_HA
_geom_hbond_distance_DA
_geom_hbond_angle_DHA
_geom_hbond_site_symmetry_A
_geom_hbond_publ_flag
O2 Ho2 O1 0.72(12) 1.78(12) 2.389(6) 142(15) . yes
C3 Hc3 O1 1.01(5) 2.43(5) 3.283(9) 142(4) 3_566 yes
C7 Hc7 O1 0.92(4) 2.47(4) 2.787(8) 101(3) . yes
C13 Hc13 O2 0.93(4) 2.39(4) 2.738(9) 102(3) . yes

loop_
_geom_torsion_atom_site_label_1
_geom_torsion_atom_site_label_2
_geom_torsion_atom_site_label_3
_geom_torsion_atom_site_label_4
_geom_torsion
_geom_torsion_site_symmetry_1
_geom_torsion_site_symmetry_2
_geom_torsion_site_symmetry_3
_geom_torsion_site_symmetry_4
_geom_torsion_publ_flag
C6 C1 C2 C3 -0.4(13) . . . . no
C2 C1 C6 C5 0.5(12) . . . . no
C1 C2 C3 C4 0.8(12) . . . . no
C2 C3 C4 C5 -1.2(11) . . . . no
C2 C3 C4 C7 -179.9(7) . . . . no
C3 C4 C5 C6 1.3(11) . . . . no
C7 C4 C5 C6 179.9(7) . . . . no
C3 C4 C7 C8 -179.4(7) . . . . no
C5 C4 C7 C8 1.9(11) . . . . no
C4 C5 C6 C1 -1.0(12) . . . . no
C4 C7 C8 C9 177.7(6) . . . . no
C7 C8 C9 O1 2.4(9) . . . . no
C7 C8 C9 C10 -177.4(6) . . . . no
O1 C9 C10 C11 0.2(9) . . . . no
O1 C9 C10 C20 177.0(6) . . . . no
C8 C9 C10 C11 -179.9(5) . . . . no
C8 C9 C10 C20 -3.2(8) . . . . no
C9 C10 C11 O2 -1.8(8) . . . . no
C9 C10 C11 C12 179.9(6) . . . . no
C20 C10 C11 O2 -178.5(5) . . . . no
C20 C10 C11 C12 3.3(9) . . . . no
C9 C10 C20 C21 73.0(7) . . . . no
C11 C10 C20 C21 -110.4(6) . . . . no
O2 C11 C12 C13 3.9(9) . . . . no
C10 C11 C12 C13 -177.8(6) . . . . no
C11 C12 C13 C14 -178.2(6) . . . . no
C12 C13 C14 C15 178.5(7) . . . . no
C12 C13 C14 C19 -2.1(11) . . . . no
C13 C14 C15 C16 -179.7(7) . . . . no
C19 C14 C15 C16 0.9(10) . . . . no
C13 C14 C19 C18 -179.7(7) . . . . no
C15 C14 C19 C18 -0.4(11) . . . . no
C14 C15 C16 C17 -1.7(13) . . . . no
C15 C16 C17 C18 1.8(14) . . . . no
C16 C17 C18 C19 -1.3(15) . . . . no
C17 C18 C19 C14 0.5(13) . . . . no
C10 C20 C21 C22 -161.5(5) . . . . no
C10 C20 C21 C26 17.8(8) . . . . no
C20 C21 C22 C23 -179.7(6) . . . . no
C26 C21 C22 C23 1.0(9) . . . . no
C20 C21 C26 C25 179.2(6) . . . . no
C22 C21 C26 C25 -1.6(10) . . . . no
C21 C22 C23 C24 0.5(11) . . . . no
C22 C23 C24 C25 -1.6(13) . . . . no
C23 C24 C25 C26 1.0(13) . . . . no
C24 C25 C26 C21 0.6(12) . . . . no
